data_7034432
loop_
_publ_author_name
'Woidy, Patrick'
'B\"uhl, Michael'
'Kraus, Florian'

_publ_section_title
;
 [UO2(NH3)5]Br2&#x00B7;NH3: synthesis, crystal structure, and speciation
 in liquid ammonia solution by first-principles molecular dynamics
 simulations.
;
_journal_issue 16
_journal_name_full 'Dalton transactions (Cambridge, England : 2003)'
_journal_page_first 7332
_journal_page_last 7337
_journal_paper_doi 10.1039/c5dt00180c
_journal_volume 44
_journal_year 2015
_chemical_formula_moiety 'H15 N5 O2 U, 2(Br), H3N'
_chemical_formula_sum 'Br2 H18 N6 O2 U'
_chemical_formula_weight 531.91
_chemical_melting_point ?
_chemical_name_common 'pentaammine dioxido uranium dibromide ammoniate'
_chemical_name_systematic
; 
 pentaammine dioxido uranium(VI) dibromide ammoniate (1/1)
;
_space_group_IT_number 63
_symmetry_cell_setting orthorhombic
_symmetry_Int_Tables_number 63
_symmetry_space_group_name_Hall '-C 2c 2'
_symmetry_space_group_name_H-M 'C m c m'
_atom_sites_solution_hydrogens difmap
_atom_sites_solution_primary direct
_atom_sites_solution_secondary difmap
_audit_creation_method 'IUCr SHELXL97-template, publCIF'
_cell_angle_alpha 90.00
_cell_angle_beta 90.00
_cell_angle_gamma 90.00
_cell_formula_units_Z 4
_cell_length_a 13.2499(2)
_cell_length_b 10.55360(10)
_cell_length_c 8.91260(10)
_cell_measurement_reflns_used 19958
_cell_measurement_temperature 123(2)
_cell_measurement_theta_max 39.2006
_cell_measurement_theta_min 3.0673
_cell_volume 1246.29(3)
_computing_cell_refinement
;
CrysAlis RED, Oxford Diffraction Ltd.,
Version 1.171.29.9 (release 23-03-2006 CrysAlis171 .NET)
(compiled Mar 23 2006,23:39:28)
;
_computing_data_collection
;
CrysAlis CCD, Oxford Diffraction Ltd.,
Version 1.171.29.9 (release 23-03-2006 CrysAlis171 .NET)
(compiled Mar 23 2006,23:39:28)
;
_computing_data_reduction
;
CrysAlis RED, Oxford Diffraction Ltd.,
Version 1.171.29.9 (release 23-03-2006 CrysAlis171 .NET)
(compiled Mar 23 2006,23:39:28)
;
_computing_molecular_graphics '<i>DIAMOND</i> (Brandenburg, 2012)'
_computing_publication_material '<i>publCIF</i> (Westrip, 2010)'
_computing_structure_refinement '<i>SHELXL-97</i> (Sheldrick, 2008), <i>SHELXLE</i> (H\"ubschle, 2011)'
_computing_structure_solution '<i>SHELXS-97</i> (Sheldrick, 2008)'
_diffrn_ambient_temperature 123(2)
_diffrn_detector 'CCD plate '
_diffrn_detector_area_resol_mean 16.0238
_diffrn_measured_fraction_theta_full 0.976
_diffrn_measured_fraction_theta_max 0.976
_diffrn_measurement_device '\k-geometry diffractometer '
_diffrn_measurement_device_type 'Oxford-Diffraction Xcalibur3 '
_diffrn_measurement_method 'phi- and omega-rotation '
_diffrn_radiation_monochromator graphite
_diffrn_radiation_source 'Enhance (Mo) X-ray Source'
_diffrn_radiation_type MoK\a
_diffrn_radiation_wavelength 0.71073
_diffrn_reflns_av_R_equivalents 0.0389
_diffrn_reflns_av_sigmaI/netI 0.0185
_diffrn_reflns_limit_h_max 11
_diffrn_reflns_limit_h_min -23
_diffrn_reflns_limit_k_max 18
_diffrn_reflns_limit_k_min -18
_diffrn_reflns_limit_l_max 15
_diffrn_reflns_limit_l_min -15
_diffrn_reflns_number 25128
_diffrn_reflns_theta_full 39.33
_diffrn_reflns_theta_max 39.33
_diffrn_reflns_theta_min 3.07
_exptl_absorpt_coefficient_mu 19.415
_exptl_absorpt_correction_T_max 1.00000
_exptl_absorpt_correction_T_min 0.18110
_exptl_absorpt_correction_type multi-scan
_exptl_absorpt_process_details
;
CrysAlis RED, Oxford Diffraction Ltd.,
Version 1.171.33.34d (release 27-02-2009 CrysAlis171 .NET)
(compiled Feb 27 2009,15:38:38)
Empirical absorption correction using spherical harmonics,
 implemented in SCALE3 ABSPACK scaling algorithm.
;
_exptl_crystal_colour yellow
_exptl_crystal_density_diffrn 2.803
_exptl_crystal_density_method 'not measured'
_exptl_crystal_description block
_exptl_crystal_F_000 928
_exptl_crystal_size_max 0.35
_exptl_crystal_size_mid 0.3
_exptl_crystal_size_min 0.15
_refine_diff_density_max 4.209
_refine_diff_density_min -2.897
_refine_diff_density_rms 0.282
_refine_ls_extinction_coef 0.00139(13)
_refine_ls_extinction_expression Fc^*^=kFc[1+0.001xFc^2^\l^3^/sin(2\q)]^-1/4^
_refine_ls_extinction_method SHELXL
_refine_ls_goodness_of_fit_ref 1.126
_refine_ls_hydrogen_treatment noref
_refine_ls_matrix_type full
_refine_ls_number_parameters 40
_refine_ls_number_reflns 1949
_refine_ls_number_restraints 0
_refine_ls_restrained_S_all 1.126
_refine_ls_R_factor_all 0.0255
_refine_ls_R_factor_gt 0.0227
_refine_ls_shift/su_max 0.000
_refine_ls_shift/su_mean 0.000
_refine_ls_structure_factor_coef Fsqd
_refine_ls_weighting_details 'calc w=1/[\s^2^(Fo^2^)+(0.0368P)^2^+2.4626P] where P=(Fo^2^+2Fc^2^)/3'
_refine_ls_weighting_scheme calc
_refine_ls_wR_factor_gt 0.0588
_refine_ls_wR_factor_ref 0.0595
_reflns_number_gt 1837
_reflns_number_total 1949
_reflns_threshold_expression I>2\s(I)
_cod_data_source_file c5dt00180c2.cif
_cod_data_source_block I
_cod_depositor_comments
;
The following automatic conversions were performed:

'_chemical_melting_point' value 'not measured' was changed to '?' -
the value is undefined or not given.

Automatic conversion script
Id: cif_fix_values 3105 2015-03-04 15:46:00Z robertas 

 Adding full bibliography for 7034432.cif.
;
_cod_original_sg_symbol_H-M Cmcm
_cod_original_formula_sum 'H18 Br2 N6 O2 U'
_cod_database_code 7034432
_publcif_datablock.id {2b24e036-d942-493f-b13f-01d8b807a152}

_publcif_info_exptl_table_max_cols 4
_publcif_info_exptl_table_use_headnotes n

loop_
_symmetry_equiv_pos_as_xyz
'x, y, z'
'-x, -y, z+1/2'
'-x, y, -z+1/2'
'x, -y, -z'
'x+1/2, y+1/2, z'
'-x+1/2, -y+1/2, z+1/2'
'-x+1/2, y+1/2, -z+1/2'
'x+1/2, -y+1/2, -z'
'-x, -y, -z'
'x, y, -z-1/2'
'x, -y, z-1/2'
'-x, y, z'
'-x+1/2, -y+1/2, -z'
'x+1/2, y+1/2, -z-1/2'
'x+1/2, -y+1/2, z-1/2'
'-x+1/2, y+1/2, z'

loop_
_atom_site_label
_atom_site_type_symbol
_atom_site_fract_x
_atom_site_fract_y
_atom_site_fract_z
_atom_site_U_iso_or_equiv
_atom_site_adp_type
_atom_site_occupancy
_atom_site_symmetry_multiplicity
_atom_site_calc_flag
_atom_site_refinement_flags
U1 U 0.5000 0.140485(13) 0.2500 0.00762(5) Uani 1 4 d S
O1 O 0.5000 0.1418(2) 0.0514(3) 0.0160(5) Uani 1 2 d S
Br1 Br 0.18591(3) 0.0000 0.0000 0.01680(7) Uani 1 2 d S
N1 N 0.5000 0.3795(4) 0.2500 0.0166(8) Uani 1 4 d S
N2 N 0.3170(3) 0.2172(3) 0.2500 0.0237(7) Uani 1 2 d S
H2A H 0.2913(16) 0.218(4) 0.353(5) 0.036 Uiso 0.50 1 calc PR
H2B H 0.276(2) 0.160(4) 0.189(5) 0.036 Uiso 0.50 1 calc PR
H2C H 0.3138(6) 0.303(4) 0.208(5) 0.036 Uiso 0.50 1 calc PR
N3 N 0.6142(2) -0.0507(3) 0.2500 0.0132(4) Uani 1 2 d S
H3A H 0.5780 -0.1208 0.2753 0.020 Uiso 0.50 1 calc PR
H3B H 0.6647 -0.0391 0.3178 0.020 Uiso 0.50 1 calc PR
H3C H 0.6412 -0.0613 0.1569 0.020 Uiso 0.50 1 calc PR
N4 N 0.5000 -0.3083(4) 0.2500 0.0221(9) Uani 1 4 d S

loop_
_atom_site_aniso_label
_atom_site_aniso_U_11
_atom_site_aniso_U_22
_atom_site_aniso_U_33
_atom_site_aniso_U_23
_atom_site_aniso_U_13
_atom_site_aniso_U_12
U1 0.00890(8) 0.00640(6) 0.00755(7) 0.000 0.000 0.000
O1 0.0246(13) 0.0141(9) 0.0094(9) -0.0006(7) 0.000 0.000
Br1 0.01371(15) 0.02335(16) 0.01334(14) 0.00386(10) 0.000 0.000
N1 0.018(2) 0.0092(13) 0.023(2) 0.000 0.000 0.000
N2 0.0147(13) 0.0158(12) 0.041(2) 0.000 0.000 0.0039(10)
N3 0.0122(11) 0.0124(10) 0.0149(11) 0.000 0.000 0.0005(8)
N4 0.034(3) 0.0070(14) 0.025(2) 0.000 0.000 0.000

loop_
_atom_type_symbol
_atom_type_description
_atom_type_scat_dispersion_real
_atom_type_scat_dispersion_imag
_atom_type_scat_source
N N 0.0061 0.0033 'International Tables Vol C Tables 4.2.6.8 and 6.1.1.4'
H H 0.0000 0.0000 'International Tables Vol C Tables 4.2.6.8 and 6.1.1.4'
O O 0.0106 0.0060 'International Tables Vol C Tables 4.2.6.8 and 6.1.1.4'
Br Br -0.2901 2.4595 'International Tables Vol C Tables 4.2.6.8 and 6.1.1.4'
U U -9.6767 9.6646 'International Tables Vol C Tables 4.2.6.8 and 6.1.1.4'

loop_
_geom_angle_atom_site_label_1
_geom_angle_atom_site_label_2
_geom_angle_atom_site_label_3
_geom_angle
_geom_angle_site_symmetry_1
_geom_angle_site_symmetry_3
O1 U1 O1 179.11(15) . 10_556
O1 U1 N3 90.36(6) . 3_655
O1 U1 N3 90.36(6) 10_556 3_655
O1 U1 N3 90.36(6) . .
O1 U1 N3 90.36(6) 10_556 .
N3 U1 N3 73.75(13) 3_655 .
O1 U1 N1 89.55(8) . .
O1 U1 N1 89.55(8) 10_556 .
N3 U1 N1 143.13(7) 3_655 .
N3 U1 N1 143.13(7) . .
O1 U1 N2 89.86(2) . 3_655
O1 U1 N2 89.86(2) 10_556 3_655
N3 U1 N2 145.34(10) 3_655 3_655
N3 U1 N2 71.59(10) . 3_655
N1 U1 N2 71.53(8) . 3_655
O1 U1 N2 89.86(2) . .
O1 U1 N2 89.86(2) 10_556 .
N3 U1 N2 71.59(10) 3_655 .
N3 U1 N2 145.34(10) . .
N1 U1 N2 71.53(8) . .
N2 U1 N2 143.06(16) 3_655 .
U1 N2 H2A 109.5 . .
U1 N2 H2B 109.5 . .
H2A N2 H2B 109.5 . .
U1 N2 H2C 109.5 . .
H2A N2 H2C 109.5 . .
H2B N2 H2C 109.5 . .
U1 N3 H3A 109.5 . .
U1 N3 H3B 109.5 . .
H3A N3 H3B 109.5 . .
U1 N3 H3C 109.5 . .
H3A N3 H3C 109.5 . .
H3B N3 H3C 109.5 . .

loop_
_geom_bond_atom_site_label_1
_geom_bond_atom_site_label_2
_geom_bond_distance
_geom_bond_site_symmetry_2
U1 O1 1.770(3) .
U1 O1 1.771(3) 10_556
U1 N3 2.522(3) 3_655
U1 N3 2.522(3) .
U1 N1 2.523(4) .
U1 N2 2.557(3) 3_655
U1 N2 2.557(3) .
N2 H2A 0.9779 .
N2 H2B 0.9779 .
N2 H2C 0.9779 .
N3 H3A 0.9100 .
N3 H3B 0.9100 .
N3 H3C 0.9100 .

loop_
_publcif_info_datablock.id
_publcif_info_datablock.publ_exptl
_publcif_info_datablock.publ_geom
_publcif_info_datablock.structure
{0d33ec97-8d48-4547-a6e5-ec413d0fd036} ? ? ?
{2b24e036-d942-493f-b13f-01d8b807a152} y y y

loop_
_publcif_info_exptl_table_extra_item
sin_theta_over_lambda_max
